data_7122686
loop_
_publ_author_name
'Yamakado, Ryohei'
'Ishibashi, Haruna'
'Motoyoshi, Yukari'
'Yasuda, Nobuhiro'
'Maeda, Hiromitsu'

_publ_section_title
;
 Ion-pairing assemblies based on \p-extended dipyrrolylquinoxalines
;
_journal_name_full 'Chemical Communications'
_journal_paper_doi 10.1039/C8CC08205G
_journal_year 2018
_chemical_formula_moiety 'C28 H20 N4'
_chemical_formula_sum 'C28 H20 N4'
_chemical_formula_weight 412.48
_chemical_name_systematic
; 
 ? 
;
_space_group_IT_number 33
_symmetry_cell_setting orthorhombic
_symmetry_Int_Tables_number 33
_symmetry_space_group_name_Hall 'P 2c -2n'
_symmetry_space_group_name_H-M 'P n a 21'
_atom_sites_solution_hydrogens geom
_atom_sites_solution_primary direct
_atom_sites_solution_secondary difmap
_audit_creation_method SHELXL-97
_audit_update_record
;
2018-10-05 deposited with the CCDC.
2018-12-04 downloaded from the CCDC.
;
_cell_angle_alpha 90.00
_cell_angle_beta 90.00
_cell_angle_gamma 90.00
_cell_formula_units_Z 4
_cell_length_a 14.990(6)
_cell_length_b 24.357(9)
_cell_length_c 5.395(2)
_cell_measurement_reflns_used 2247
_cell_measurement_temperature 93(2)
_cell_measurement_theta_max 68.2
_cell_measurement_theta_min 26.0
_cell_volume 1969.8(13)
_computing_structure_refinement 'SHELXL-97 (Sheldrick, 1997)'
_computing_structure_solution 'SHELXS-97 (Sheldrick, 1990)'
_diffrn_ambient_temperature 93(2)
_diffrn_detector_area_resol_mean 5.8140
_diffrn_measured_fraction_theta_full 0.984
_diffrn_measured_fraction_theta_max 0.984
_diffrn_measurement_device_type 'Rigaku XtaLAB P200'
_diffrn_measurement_method \w
_diffrn_radiation_monochromator graphite
_diffrn_radiation_source 'fine-focus sealed tube'
_diffrn_radiation_type CuK\a
_diffrn_radiation_wavelength 1.54187
_diffrn_reflns_av_R_equivalents 0.0259
_diffrn_reflns_av_sigmaI/netI 0.0293
_diffrn_reflns_limit_h_max 13
_diffrn_reflns_limit_h_min -17
_diffrn_reflns_limit_k_max 28
_diffrn_reflns_limit_k_min -28
_diffrn_reflns_limit_l_max 5
_diffrn_reflns_limit_l_min -6
_diffrn_reflns_number 7193
_diffrn_reflns_theta_full 66.00
_diffrn_reflns_theta_max 66.00
_diffrn_reflns_theta_min 6.94
_exptl_absorpt_coefficient_mu 0.654
_exptl_absorpt_correction_T_max 0.9375
_exptl_absorpt_correction_T_min 0.6573
_exptl_absorpt_correction_type multi-scan
_exptl_absorpt_process_details 'REQAB (Rigaku, 1998)'
_exptl_crystal_colour orange
_exptl_crystal_density_diffrn 1.391
_exptl_crystal_density_method 'not measured'
_exptl_crystal_description prism
_exptl_crystal_F_000 864
_exptl_crystal_size_max 0.70
_exptl_crystal_size_mid 0.16
_exptl_crystal_size_min 0.10
_refine_diff_density_max 0.204
_refine_diff_density_min -0.278
_refine_diff_density_rms 0.072
_refine_ls_abs_structure_details 'Flack H D (1983), Acta Cryst. A39, 876-881'
_refine_ls_abs_structure_Flack -0.4(4)
_refine_ls_extinction_method none
_refine_ls_goodness_of_fit_ref 1.039
_refine_ls_hydrogen_treatment constr
_refine_ls_matrix_type full
_refine_ls_number_parameters 289
_refine_ls_number_reflns 3094
_refine_ls_number_restraints 1
_refine_ls_restrained_S_all 1.039
_refine_ls_R_factor_all 0.0339
_refine_ls_R_factor_gt 0.0333
_refine_ls_shift/su_max 0.001
_refine_ls_shift/su_mean 0.000
_refine_ls_structure_factor_coef Fsqd
_refine_ls_weighting_details 'calc w=1/[\s^2^(Fo^2^)+(0.0600P)^2^+0.1260P] where P=(Fo^2^+2Fc^2^)/3'
_refine_ls_weighting_scheme calc
_refine_ls_wR_factor_gt 0.0833
_refine_ls_wR_factor_ref 0.0843
_reflns_number_gt 3023
_reflns_number_total 3094
_reflns_threshold_expression >2sigma(I)
_cod_data_source_file c8cc08205g2.cif
_cod_data_source_block 40719m3
_cod_database_code 7122686

loop_
_symmetry_equiv_pos_as_xyz
'x, y, z'
'-x, -y, z+1/2'
'-x+1/2, y+1/2, z+1/2'
'x+1/2, -y+1/2, z'

loop_
_atom_site_label
_atom_site_type_symbol
_atom_site_fract_x
_atom_site_fract_y
_atom_site_fract_z
_atom_site_U_iso_or_equiv
_atom_site_adp_type
_atom_site_occupancy
_atom_site_symmetry_multiplicity
_atom_site_calc_flag
_atom_site_refinement_flags
N1 N 0.18802(8) 0.65396(5) 0.0852(2) 0.0163(3) Uani 1 1 d .
H1 H 0.2131 0.6699 0.2138 0.020 Uiso 1 1 calc R
N2 N 0.16832(8) 0.41388(5) 0.1059(3) 0.0169(3) Uani 1 1 d .
H2 H 0.2142 0.3978 0.1772 0.020 Uiso 1 1 calc R
N3 N 0.28100(8) 0.58908(5) 0.3829(3) 0.0174(3) Uani 1 1 d .
N4 N 0.25619(8) 0.47605(5) 0.4371(3) 0.0187(3) Uani 1 1 d .
C1 C 0.09961(10) 0.76546(6) -0.3269(3) 0.0188(3) Uani 1 1 d .
H3 H 0.0732 0.7428 -0.4500 0.023 Uiso 1 1 calc R
C2 C 0.09324(10) 0.82214(6) -0.3466(3) 0.0207(3) Uani 1 1 d .
H4 H 0.0620 0.8379 -0.4822 0.025 Uiso 1 1 calc R
C3 C 0.13200(10) 0.85584(6) -0.1704(3) 0.0207(3) Uani 1 1 d .
H5 H 0.1274 0.8946 -0.1844 0.025 Uiso 1 1 calc R
C4 C 0.17777(10) 0.83243(6) 0.0275(3) 0.0210(4) Uani 1 1 d .
H6 H 0.2050 0.8554 0.1480 0.025 Uiso 1 1 calc R
C5 C 0.18393(10) 0.77559(6) 0.0503(3) 0.0185(3) Uani 1 1 d .
H7 H 0.2149 0.7601 0.1869 0.022 Uiso 1 1 calc R
C6 C 0.14474(10) 0.74121(6) -0.1269(3) 0.0168(3) Uani 1 1 d .
C7 C 0.14988(9) 0.68118(6) -0.1102(3) 0.0165(3) Uani 1 1 d .
C8 C 0.11922(9) 0.64185(6) -0.2728(3) 0.0185(3) Uani 1 1 d .
H8 H 0.0897 0.6487 -0.4255 0.022 Uiso 1 1 calc R
C9 C 0.13911(10) 0.59005(6) -0.1741(3) 0.0188(3) Uani 1 1 d .
H9 H 0.1258 0.5557 -0.2490 0.023 Uiso 1 1 calc R
C10 C 0.18149(10) 0.59759(6) 0.0516(3) 0.0165(3) Uani 1 1 d .
C11 C 0.22429(9) 0.56250(6) 0.2369(3) 0.0164(3) Uani 1 1 d .
C12 C 0.21002(9) 0.50365(6) 0.2692(3) 0.0165(3) Uani 1 1 d .
C13 C 0.14922(10) 0.46942(6) 0.1217(3) 0.0171(3) Uani 1 1 d .
C14 C 0.07033(10) 0.47726(6) -0.0071(3) 0.0195(3) Uani 1 1 d .
H10 H 0.0394 0.5111 -0.0248 0.023 Uiso 1 1 calc R
C15 C 0.04414(10) 0.42663(6) -0.1070(3) 0.0192(3) Uani 1 1 d .
H11 H -0.0072 0.4203 -0.2062 0.023 Uiso 1 1 calc R
C16 C 0.10606(9) 0.38749(6) -0.0361(3) 0.0174(3) Uani 1 1 d .
C17 C 0.10889(9) 0.32843(6) -0.0883(3) 0.0164(3) Uani 1 1 d .
C18 C 0.06527(9) 0.30740(6) -0.2973(3) 0.0190(3) Uani 1 1 d .
H12 H 0.0348 0.3316 -0.4065 0.023 Uiso 1 1 calc R
C19 C 0.06624(10) 0.25134(6) -0.3459(3) 0.0204(3) Uani 1 1 d .
H13 H 0.0364 0.2376 -0.4883 0.024 Uiso 1 1 calc R
C20 C 0.11026(9) 0.21535(6) -0.1889(3) 0.0190(3) Uani 1 1 d .
H14 H 0.1106 0.1771 -0.2228 0.023 Uiso 1 1 calc R
C21 C 0.15381(10) 0.23590(6) 0.0185(3) 0.0200(3) Uani 1 1 d .
H15 H 0.1843 0.2116 0.1269 0.024 Uiso 1 1 calc R
C22 C 0.15299(9) 0.29179(6) 0.0683(3) 0.0177(3) Uani 1 1 d .
H16 H 0.1829 0.3053 0.2111 0.021 Uiso 1 1 calc R
C23 C 0.32567(10) 0.56101(6) 0.5633(3) 0.0170(3) Uani 1 1 d .
C24 C 0.38383(10) 0.58894(6) 0.7261(3) 0.0200(3) Uani 1 1 d .
H17 H 0.3928 0.6274 0.7085 0.024 Uiso 1 1 calc R
C25 C 0.42739(10) 0.56072(6) 0.9092(3) 0.0207(3) Uani 1 1 d .
H18 H 0.4655 0.5798 1.0203 0.025 Uiso 1 1 calc R
C26 C 0.41605(10) 0.50326(6) 0.9344(3) 0.0210(4) Uani 1 1 d .
H19 H 0.4470 0.4840 1.0612 0.025 Uiso 1 1 calc R
C27 C 0.36081(10) 0.47535(6) 0.7770(3) 0.0201(3) Uani 1 1 d .
H20 H 0.3538 0.4368 0.7945 0.024 Uiso 1 1 calc R
C28 C 0.31399(10) 0.50355(6) 0.5882(3) 0.0169(3) Uani 1 1 d .

loop_
_atom_site_aniso_label
_atom_site_aniso_U_11
_atom_site_aniso_U_22
_atom_site_aniso_U_33
_atom_site_aniso_U_23
_atom_site_aniso_U_13
_atom_site_aniso_U_12
N1 0.0192(6) 0.0138(6) 0.0160(7) -0.0019(5) -0.0012(5) -0.0011(5)
N2 0.0179(6) 0.0137(6) 0.0191(8) 0.0002(5) -0.0033(5) 0.0012(5)
N3 0.0182(6) 0.0170(6) 0.0170(7) -0.0008(5) 0.0021(6) 0.0004(5)
N4 0.0205(6) 0.0171(6) 0.0185(7) 0.0004(5) 0.0029(5) -0.0004(5)
C1 0.0187(7) 0.0216(8) 0.0163(8) 0.0003(7) -0.0007(6) -0.0012(6)
C2 0.0182(7) 0.0227(8) 0.0212(8) 0.0049(7) 0.0004(6) 0.0034(6)
C3 0.0192(8) 0.0171(7) 0.0257(9) 0.0020(7) 0.0037(6) 0.0020(6)
C4 0.0212(8) 0.0190(8) 0.0229(9) -0.0035(7) 0.0023(7) 0.0009(6)
C5 0.0186(8) 0.0197(7) 0.0173(8) 0.0002(7) 0.0013(6) 0.0044(6)
C6 0.0137(7) 0.0180(7) 0.0186(8) 0.0011(7) 0.0051(6) 0.0002(5)
C7 0.0142(7) 0.0187(8) 0.0166(8) 0.0014(7) 0.0027(6) 0.0008(6)
C8 0.0186(8) 0.0200(7) 0.0170(8) -0.0015(7) 0.0021(6) -0.0017(6)
C9 0.0201(8) 0.0166(7) 0.0195(8) -0.0016(7) 0.0040(6) -0.0034(6)
C10 0.0170(7) 0.0135(7) 0.0189(8) -0.0002(6) 0.0043(6) -0.0001(5)
C11 0.0159(7) 0.0163(7) 0.0169(8) -0.0019(6) 0.0034(6) 0.0014(5)
C12 0.0146(7) 0.0176(7) 0.0173(8) -0.0005(6) 0.0036(6) 0.0009(5)
C13 0.0181(7) 0.0154(7) 0.0179(8) 0.0006(6) 0.0023(6) 0.0002(6)
C14 0.0187(7) 0.0175(7) 0.0222(9) 0.0019(7) 0.0018(7) 0.0007(6)
C15 0.0170(7) 0.0184(7) 0.0222(8) 0.0024(7) -0.0014(6) -0.0016(6)
C16 0.0174(7) 0.0164(7) 0.0184(8) 0.0021(7) -0.0009(6) -0.0016(6)
C17 0.0122(7) 0.0162(7) 0.0209(8) 0.0005(6) 0.0019(6) -0.0015(5)
C18 0.0166(7) 0.0216(8) 0.0187(8) 0.0024(7) -0.0020(6) 0.0014(6)
C19 0.0182(7) 0.0239(8) 0.0190(9) -0.0042(7) -0.0004(6) -0.0024(6)
C20 0.0159(7) 0.0169(7) 0.0242(9) -0.0034(7) 0.0015(7) -0.0014(6)
C21 0.0176(8) 0.0193(8) 0.0232(9) 0.0037(7) -0.0015(7) 0.0000(6)
C22 0.0186(8) 0.0184(8) 0.0160(8) 0.0009(7) -0.0009(6) -0.0025(6)
C23 0.0155(7) 0.0175(7) 0.0181(8) -0.0002(7) 0.0031(6) 0.0013(6)
C24 0.0188(8) 0.0172(7) 0.0241(9) -0.0017(7) 0.0034(7) -0.0002(5)
C25 0.0191(7) 0.0241(8) 0.0189(8) -0.0034(7) 0.0014(6) -0.0016(6)
C26 0.0210(8) 0.0247(8) 0.0172(8) 0.0026(7) 0.0012(7) 0.0007(6)
C27 0.0233(8) 0.0160(7) 0.0208(9) 0.0012(6) 0.0011(7) -0.0006(6)
C28 0.0157(7) 0.0174(7) 0.0175(8) -0.0017(6) 0.0021(6) -0.0013(6)

loop_
_atom_type_symbol
_atom_type_description
_atom_type_scat_dispersion_real
_atom_type_scat_dispersion_imag
_atom_type_scat_source
C C 0.0181 0.0091 'International Tables Vol C Tables 4.2.6.8 and 6.1.1.4'
H H 0.0000 0.0000 'International Tables Vol C Tables 4.2.6.8 and 6.1.1.4'
N N 0.0311 0.0180 'International Tables Vol C Tables 4.2.6.8 and 6.1.1.4'

loop_
_geom_angle_atom_site_label_1
_geom_angle_atom_site_label_2
_geom_angle_atom_site_label_3
_geom_angle
C7 N1 C10 110.40(12)
C7 N1 H1 124.8
C10 N1 H1 124.8
C16 N2 C13 110.64(12)
C16 N2 H2 124.7
C13 N2 H2 124.7
C11 N3 C23 119.55(13)
C12 N4 C28 119.42(13)
C2 C1 C6 120.70(14)
C2 C1 H3 119.7
C6 C1 H3 119.7
C3 C2 C1 120.56(15)
C3 C2 H4 119.7
C1 C2 H4 119.7
C2 C3 C4 119.41(14)
C2 C3 H5 120.3
C4 C3 H5 120.3
C3 C4 C5 120.52(15)
C3 C4 H6 119.7
C5 C4 H6 119.7
C4 C5 C6 120.41(15)
C4 C5 H7 119.8
C6 C5 H7 119.8
C5 C6 C1 118.39(13)
C5 C6 C7 122.14(14)
C1 C6 C7 119.47(13)
N1 C7 C8 107.01(13)
N1 C7 C6 123.48(13)
C8 C7 C6 129.51(15)
C7 C8 C9 108.25(15)
C7 C8 H8 125.9
C9 C8 H8 125.9
C10 C9 C8 108.16(14)
C10 C9 H9 125.9
C8 C9 H9 125.9
C9 C10 N1 106.17(13)
C9 C10 C11 136.36(14)
N1 C10 C11 117.22(13)
N3 C11 C12 120.11(13)
N3 C11 C10 113.66(13)
C12 C11 C10 126.24(13)
N4 C12 C11 120.28(13)
N4 C12 C13 113.99(13)
C11 C12 C13 125.68(13)
C14 C13 N2 106.27(13)
C14 C13 C12 136.32(13)
N2 C13 C12 117.35(13)
C13 C14 C15 108.11(13)
C13 C14 H10 125.9
C15 C14 H10 125.9
C16 C15 C14 108.16(14)
C16 C15 H11 125.9
C14 C15 H11 125.9
N2 C16 C15 106.78(13)
N2 C16 C17 123.29(12)
C15 C16 C17 129.92(14)
C22 C17 C18 118.34(14)
C22 C17 C16 121.64(14)
C18 C17 C16 120.00(13)
C19 C18 C17 120.42(14)
C19 C18 H12 119.8
C17 C18 H12 119.8
C20 C19 C18 120.70(15)
C20 C19 H13 119.6
C18 C19 H13 119.6
C19 C20 C21 119.22(14)
C19 C20 H14 120.4
C21 C20 H14 120.4
C22 C21 C20 120.35(15)
C22 C21 H15 119.8
C20 C21 H15 119.8
C21 C22 C17 120.96(15)
C21 C22 H16 119.5
C17 C22 H16 119.5
N3 C23 C24 120.34(13)
N3 C23 C28 120.10(13)
C24 C23 C28 119.56(14)
C25 C24 C23 120.09(14)
C25 C24 H17 120.0
C23 C24 H17 120.0
C24 C25 C26 120.52(14)
C24 C25 H18 119.7
C26 C25 H18 119.7
C27 C26 C25 120.30(14)
C27 C26 H19 119.8
C25 C26 H19 119.8
C26 C27 C28 120.41(14)
C26 C27 H20 119.8
C28 C27 H20 119.8
N4 C28 C27 120.42(13)
N4 C28 C23 120.45(14)
C27 C28 C23 119.10(13)

loop_
_geom_bond_atom_site_label_1
_geom_bond_atom_site_label_2
_geom_bond_distance
N1 C7 1.370(2)
N1 C10 1.3882(18)
N1 H1 0.8800
N2 C16 1.368(2)
N2 C13 1.3853(18)
N2 H2 0.8800
N3 C11 1.328(2)
N3 C23 1.365(2)
N4 C12 1.323(2)
N4 C28 1.365(2)
C1 C2 1.388(2)
C1 C6 1.404(2)
C1 H3 0.9500
C2 C3 1.384(2)
C2 H4 0.9500
C3 C4 1.391(2)
C3 H5 0.9500
C4 C5 1.393(2)
C4 H6 0.9500
C5 C6 1.400(2)
C5 H7 0.9500
C6 C7 1.467(2)
C7 C8 1.378(2)
C8 C9 1.402(2)
C8 H8 0.9500
C9 C10 1.386(2)
C9 H9 0.9500
C10 C11 1.463(2)
C11 C12 1.460(2)
C12 C13 1.469(2)
C13 C14 1.385(2)
C14 C15 1.402(2)
C14 H10 0.9500
C15 C16 1.384(2)
C15 H11 0.9500
C16 C17 1.467(2)
C17 C22 1.395(2)
C17 C18 1.400(2)
C18 C19 1.390(2)
C18 H12 0.9500
C19 C20 1.386(2)
C19 H13 0.9500
C20 C21 1.389(2)
C20 H14 0.9500
C21 C22 1.388(2)
C21 H15 0.9500
C22 H16 0.9500
C23 C24 1.412(2)
C23 C28 1.417(2)
C24 C25 1.369(2)
C24 H17 0.9500
C25 C26 1.416(2)
C25 H18 0.9500
C26 C27 1.367(2)
C26 H19 0.9500
C27 C28 1.415(2)
C27 H20 0.9500

loop_
_geom_torsion_atom_site_label_1
_geom_torsion_atom_site_label_2
_geom_torsion_atom_site_label_3
_geom_torsion_atom_site_label_4
_geom_torsion
C6 C1 C2 C3 0.6(2)
C1 C2 C3 C4 0.1(2)
C2 C3 C4 C5 -0.7(2)
C3 C4 C5 C6 0.5(2)
C4 C5 C6 C1 0.1(2)
C4 C5 C6 C7 179.83(13)
C2 C1 C6 C5 -0.7(2)
C2 C1 C6 C7 179.60(14)
C10 N1 C7 C8 -0.59(16)
C10 N1 C7 C6 178.87(13)
C5 C6 C7 N1 4.2(2)
C1 C6 C7 N1 -176.14(13)
C5 C6 C7 C8 -176.49(15)
C1 C6 C7 C8 3.2(2)
N1 C7 C8 C9 0.01(16)
C6 C7 C8 C9 -179.40(14)
C7 C8 C9 C10 0.56(17)
C8 C9 C10 N1 -0.90(16)
C8 C9 C10 C11 -174.74(16)
C7 N1 C10 C9 0.93(16)
C7 N1 C10 C11 176.15(13)
C23 N3 C11 C12 -0.1(2)
C23 N3 C11 C10 -179.78(12)
C9 C10 C11 N3 158.82(17)
N1 C10 C11 N3 -14.52(19)
C9 C10 C11 C12 -20.9(3)
N1 C10 C11 C12 165.80(14)
C28 N4 C12 C11 3.3(2)
C28 N4 C12 C13 -179.03(13)
N3 C11 C12 N4 -2.8(2)
C10 C11 C12 N4 176.82(14)
N3 C11 C12 C13 179.75(14)
C10 C11 C12 C13 -0.6(2)
C16 N2 C13 C14 2.36(18)
C16 N2 C13 C12 179.81(14)
N4 C12 C13 C14 153.78(18)
C11 C12 C13 C14 -28.7(3)
N4 C12 C13 N2 -22.7(2)
C11 C12 C13 N2 154.87(14)
N2 C13 C14 C15 -2.02(18)
C12 C13 C14 C15 -178.75(18)
C13 C14 C15 C16 1.01(19)
C13 N2 C16 C15 -1.75(17)
C13 N2 C16 C17 179.51(13)
C14 C15 C16 N2 0.43(18)
C14 C15 C16 C17 179.07(15)
N2 C16 C17 C22 24.1(2)
C15 C16 C17 C22 -154.36(16)
N2 C16 C17 C18 -157.11(15)
C15 C16 C17 C18 24.5(2)
C22 C17 C18 C19 0.0(2)
C16 C17 C18 C19 -178.86(13)
C17 C18 C19 C20 0.0(2)
C18 C19 C20 C21 -0.1(2)
C19 C20 C21 C22 0.2(2)
C20 C21 C22 C17 -0.2(2)
C18 C17 C22 C21 0.1(2)
C16 C17 C22 C21 178.92(13)
C11 N3 C23 C24 -177.74(14)
C11 N3 C23 C28 2.3(2)
N3 C23 C24 C25 178.96(13)
C28 C23 C24 C25 -1.1(2)
C23 C24 C25 C26 1.3(2)
C24 C25 C26 C27 -0.5(2)
C25 C26 C27 C28 -0.3(2)
C12 N4 C28 C27 176.90(14)
C12 N4 C28 C23 -1.0(2)
C26 C27 C28 N4 -177.45(14)
C26 C27 C28 C23 0.5(2)
N3 C23 C28 N4 -1.9(2)
C24 C23 C28 N4 178.18(14)
N3 C23 C28 C27 -179.83(14)
C24 C23 C28 C27 0.3(2)
